data_7044123
loop_
_publ_author_name
'Cheadle, Carl'
'Ratcliff, Jessica'
'Berezin, Mikhail Y.'
'Pal'shin, Vadim'
'Nemykin, Victor'
'Gerasimchuk, Nikolay'

_publ_section_title
;
 Shortwave infrared luminescent Pt-nanowires: mechanistic study of
 emission in solution and solid state
;
_journal_name_full 'Dalton Trans.'
_journal_paper_doi 10.1039/C7DT02317K
_journal_year 2017
_chemical_formula_sum 'C14 H16 N6 O6 Pt'
_chemical_formula_weight 559.42
_chemical_name_common 'Pt(MCO)2, yellow'
_chemical_name_systematic 'Pt(II) bis-morpholyl-cyanoxime'
_space_group_crystal_system triclinic
_space_group_IT_number 2
_space_group_name_Hall '-P 1'
_space_group_name_H-M_alt 'P -1'
_symmetry_space_group_name_Hall '-P 1'
_symmetry_space_group_name_H-M 'P -1'
_atom_sites_solution_hydrogens geom
_audit_creation_method SHELXL-2014/7
_audit_update_record
;
2016-01-31 deposited with the CCDC.
2017-09-06 downloaded from the CCDC.
;
_cell_angle_alpha 94.2700(10)
_cell_angle_beta 96.0640(10)
_cell_angle_gamma 106.4490(10)
_cell_formula_units_Z 2
_cell_length_a 6.6507(5)
_cell_length_b 8.7986(7)
_cell_length_c 15.4740(12)
_cell_measurement_reflns_used 91
_cell_measurement_temperature 120(2)
_cell_measurement_theta_max 54.19
_cell_measurement_theta_min 2.31
_cell_volume 858.38(12)
_computing_cell_refinement 'SAINT (Bruker, 2013)'
_computing_data_collection 'SMART (Bruker, 2013)'
_computing_data_reduction 'SAINT (Bruker, 2013)'
_computing_molecular_graphics 'ORTEP-III (Burnett & Johnson, 1996)'
_computing_publication_material 'REPORT (Bruker, 2013)'
_computing_structure_refinement 'SHELXL-2014/7 (Sheldrick, 2014)'
_computing_structure_solution 'SHELXS-1013 (Sheldrick, 2013)'
_diffrn_ambient_temperature 120(2)
_diffrn_measured_fraction_theta_full 0.999
_diffrn_measured_fraction_theta_max 0.999
_diffrn_measurement_device_type 'Bruker APEX2 CCD area detector'
_diffrn_measurement_method '4 omega scans = full sphere'
_diffrn_radiation_monochromator graphite
_diffrn_radiation_source 'fine-focus sealed tube'
_diffrn_radiation_type MoK\a
_diffrn_radiation_wavelength 0.71073
_diffrn_reflns_av_R_equivalents 0.0282
_diffrn_reflns_av_unetI/netI 0.0342
_diffrn_reflns_Laue_measured_fraction_full 0.999
_diffrn_reflns_Laue_measured_fraction_max 0.999
_diffrn_reflns_limit_h_max 7
_diffrn_reflns_limit_h_min -7
_diffrn_reflns_limit_k_max 10
_diffrn_reflns_limit_k_min -10
_diffrn_reflns_limit_l_max 18
_diffrn_reflns_limit_l_min -18
_diffrn_reflns_number 8966
_diffrn_reflns_point_group_measured_fraction_full 0.999
_diffrn_reflns_point_group_measured_fraction_max 0.999
_diffrn_reflns_theta_full 24.998
_diffrn_reflns_theta_max 24.998
_diffrn_reflns_theta_min 1.331
_exptl_absorpt_coefficient_mu 8.221
_exptl_absorpt_correction_T_max 1.000
_exptl_absorpt_correction_T_min 0.7794
_exptl_absorpt_correction_type numerical
_exptl_absorpt_process_details 'SADABS (Bruker AXS, 2013)'
_exptl_crystal_colour yellow
_exptl_crystal_density_diffrn 2.164
_exptl_crystal_density_meas ?
_exptl_crystal_description plate
_exptl_crystal_F_000 536
_exptl_crystal_size_max 0.226
_exptl_crystal_size_mid 0.152
_exptl_crystal_size_min 0.077
_refine_diff_density_max 0.737
_refine_diff_density_min -1.368
_refine_diff_density_rms 0.116
_refine_ls_extinction_method none
_refine_ls_goodness_of_fit_ref 1.043
_refine_ls_hydrogen_treatment constr
_refine_ls_matrix_type full
_refine_ls_number_parameters 244
_refine_ls_number_reflns 3014
_refine_ls_number_restraints 0
_refine_ls_restrained_S_all 1.043
_refine_ls_R_factor_all 0.0217
_refine_ls_R_factor_gt 0.0193
_refine_ls_shift/su_max 0.000
_refine_ls_shift/su_mean 0.000
_refine_ls_structure_factor_coef Fsqd
_refine_ls_weighting_details 'w=1/[\s^2^(Fo^2^)+(0.0122P)^2^] where P=(Fo^2^+2Fc^2^)/3'
_refine_ls_weighting_scheme calc
_refine_ls_wR_factor_gt 0.0352
_refine_ls_wR_factor_ref 0.0359
_reflns_Friedel_coverage 0.000
_reflns_number_gt 2808
_reflns_number_total 3014
_reflns_threshold_expression 'I > 2\s(I)'
_cod_data_source_file c7dt02317k2.cif
_cod_data_source_block B-chiral
_cod_depositor_comments
;
The following automatic conversions were performed:

'_exptl_crystal_density_meas' value 'not measured' was changed to '?'
- the value is perceived as not measured.

Automatic conversion script
Id: cif_fix_values 4973 2017-02-22 13:04:09Z antanas 
;
_cod_database_code 7044123
_shelx_shelxl_version_number 2014/7
_shelx_space_group_comment
;
The symmetry employed for this shelxl refinement is uniquely defined
by the following loop, which should always be used as a source of
symmetry information in preference to the above space-group names.
They are only intended as comments.
;

loop_
_space_group_symop_operation_xyz
'x, y, z'
'-x, -y, -z'

loop_
_atom_site_label
_atom_site_type_symbol
_atom_site_fract_x
_atom_site_fract_y
_atom_site_fract_z
_atom_site_U_iso_or_equiv
_atom_site_adp_type
_atom_site_occupancy
_atom_site_site_symmetry_order
_atom_site_calc_flag
_atom_site_refinement_flags_posn
_atom_site_refinement_flags_adp
C1 C 0.2519(5) 0.1041(4) -0.0862(2) 0.0110(8) Uani 1 1 d . .
C2 C 0.2098(6) 0.0261(4) -0.1732(3) 0.0136(8) Uani 1 1 d . .
C3 C 0.2597(5) 0.2677(4) -0.0594(2) 0.0120(8) Uani 1 1 d . .
C4 C 0.2203(6) 0.5274(4) -0.0884(2) 0.0125(8) Uani 1 1 d . .
H4A H 0.3455 0.6180 -0.0855 0.015 Uiso 1 1 calc R U
H4B H 0.1715 0.5248 -0.0315 0.015 Uiso 1 1 calc R U
C5 C 0.0492(6) 0.5419(4) -0.1570(2) 0.0160(9) Uani 1 1 d . .
H5A H -0.0778 0.4541 -0.1569 0.019 Uiso 1 1 calc R U
H5B H 0.0158 0.6404 -0.1429 0.019 Uiso 1 1 calc R U
C6 C 0.1628(6) 0.3954(5) -0.2662(3) 0.0216(10) Uani 1 1 d . .
H6A H 0.2069 0.3971 -0.3239 0.026 Uiso 1 1 calc R U
H6B H 0.0369 0.3059 -0.2681 0.026 Uiso 1 1 calc R U
C7 C 0.3365(6) 0.3750(5) -0.2011(2) 0.0164(9) Uani 1 1 d . .
H7A H 0.3636 0.2744 -0.2165 0.020 Uiso 1 1 calc R U
H7B H 0.4658 0.4604 -0.2018 0.020 Uiso 1 1 calc R U
C8 C 0.3349(6) 0.0220(4) 0.2620(2) 0.0119(8) Uani 1 1 d . .
C9 C 0.3711(6) -0.0876(5) 0.3209(2) 0.0163(9) Uani 1 1 d . .
C10 C 0.3232(6) 0.1837(4) 0.2798(2) 0.0126(8) Uani 1 1 d . .
C11 C 0.3651(8) 0.1984(5) 0.4432(3) 0.0321(12) Uani 1 1 d . .
H11A H 0.4988 0.2613 0.4761 0.039 Uiso 1 1 calc R U
H11B H 0.3675 0.0886 0.4344 0.039 Uiso 1 1 calc R U
C12 C 0.1844(7) 0.2083(5) 0.4935(3) 0.0303(11) Uani 1 1 d . .
H12A H 0.0523 0.1393 0.4620 0.036 Uiso 1 1 calc R U
H12B H 0.2050 0.1708 0.5502 0.036 Uiso 1 1 calc R U
C13 C 0.1328(6) 0.4195(5) 0.4212(2) 0.0208(9) Uani 1 1 d . .
H13A H 0.1178 0.5260 0.4291 0.025 Uiso 1 1 calc R U
H13B H 0.0013 0.3493 0.3899 0.025 Uiso 1 1 calc R U
C14 C 0.3112(6) 0.4210(4) 0.3678(2) 0.0174(9) Uani 1 1 d . .
H14A H 0.2797 0.4538 0.3107 0.021 Uiso 1 1 calc R U
H14B H 0.4417 0.4962 0.3969 0.021 Uiso 1 1 calc R U
N1 N 0.2595(4) 0.0142(4) -0.01872(19) 0.0117(7) Uani 1 1 d . .
N2 N 0.1713(5) -0.0365(4) -0.2438(2) 0.0200(8) Uani 1 1 d . .
N3 N 0.2700(4) 0.3782(3) -0.11337(19) 0.0110(7) Uani 1 1 d . .
N4 N 0.3113(4) -0.0292(3) 0.1757(2) 0.0126(7) Uani 1 1 d . .
N5 N 0.3991(6) -0.1797(4) 0.3655(2) 0.0281(9) Uani 1 1 d . .
N6 N 0.3359(5) 0.2591(4) 0.3580(2) 0.0177(8) Uani 1 1 d . .
O1 O 0.2496(4) -0.1291(3) -0.03347(16) 0.0160(6) Uani 1 1 d . .
O2 O 0.1153(4) 0.5402(3) -0.24246(17) 0.0241(7) Uani 1 1 d . .
O3 O 0.2483(4) 0.3029(3) 0.02196(16) 0.0133(6) Uani 1 1 d . .
O4 O 0.3156(4) -0.1678(3) 0.15176(16) 0.0166(6) Uani 1 1 d . .
O5 O 0.1718(4) 0.3665(3) 0.50510(17) 0.0246(7) Uani 1 1 d . .
O6 O 0.2973(4) 0.2568(3) 0.21265(15) 0.0135(6) Uani 1 1 d . .
Pt1 Pt 0.27768(2) 0.12865(2) 0.09661(2) 0.00927(5) Uani 1 1 d . .

loop_
_atom_site_aniso_label
_atom_site_aniso_U_11
_atom_site_aniso_U_22
_atom_site_aniso_U_33
_atom_site_aniso_U_23
_atom_site_aniso_U_13
_atom_site_aniso_U_12
C1 0.011(2) 0.012(2) 0.011(2) 0.0000(16) 0.0034(16) 0.0043(16)
C2 0.009(2) 0.012(2) 0.022(2) 0.0061(18) 0.0034(17) 0.0053(16)
C3 0.0049(19) 0.016(2) 0.014(2) -0.0008(17) -0.0002(16) 0.0024(15)
C4 0.016(2) 0.0087(19) 0.013(2) 0.0003(16) 0.0008(16) 0.0058(16)
C5 0.018(2) 0.015(2) 0.017(2) 0.0005(17) 0.0027(17) 0.0087(17)
C6 0.033(3) 0.023(2) 0.011(2) -0.0001(18) 0.0026(19) 0.0124(19)
C7 0.022(2) 0.016(2) 0.015(2) 0.0046(17) 0.0080(17) 0.0080(17)
C8 0.014(2) 0.014(2) 0.009(2) 0.0035(16) 0.0002(16) 0.0055(16)
C9 0.017(2) 0.017(2) 0.015(2) -0.0031(18) 0.0000(17) 0.0080(18)
C10 0.016(2) 0.015(2) 0.010(2) 0.0040(17) 0.0030(16) 0.0083(16)
C11 0.063(3) 0.034(3) 0.010(2) 0.003(2) -0.001(2) 0.034(2)
C12 0.050(3) 0.027(3) 0.015(2) 0.007(2) 0.003(2) 0.013(2)
C13 0.031(3) 0.025(2) 0.014(2) 0.0063(18) 0.0057(19) 0.020(2)
C14 0.027(2) 0.015(2) 0.011(2) 0.0020(17) 0.0014(18) 0.0088(18)
N1 0.0086(16) 0.0145(17) 0.0131(18) 0.0002(14) 0.0005(13) 0.0057(13)
N2 0.0187(19) 0.0208(19) 0.018(2) -0.0027(16) 0.0019(15) 0.0030(15)
N3 0.0139(17) 0.0130(17) 0.0086(17) 0.0022(14) 0.0024(13) 0.0072(14)
N4 0.0101(17) 0.0114(17) 0.0161(19) 0.0013(14) 0.0019(14) 0.0029(13)
N5 0.046(2) 0.022(2) 0.020(2) 0.0064(17) 0.0013(18) 0.0152(18)
N6 0.029(2) 0.0177(18) 0.0113(18) 0.0026(15) 0.0030(15) 0.0141(15)
O1 0.0213(15) 0.0083(14) 0.0185(15) -0.0009(11) -0.0011(12) 0.0064(11)
O2 0.0381(18) 0.0277(16) 0.0132(15) 0.0048(13) 0.0021(13) 0.0202(14)
O3 0.0198(15) 0.0129(14) 0.0084(14) 0.0006(11) 0.0033(11) 0.0065(11)
O4 0.0221(15) 0.0101(14) 0.0186(15) -0.0004(12) 0.0011(12) 0.0072(12)
O5 0.0401(18) 0.0293(17) 0.0125(15) 0.0066(13) 0.0084(13) 0.0205(14)
O6 0.0186(15) 0.0116(14) 0.0111(14) 0.0018(11) 0.0019(11) 0.0057(11)
Pt1 0.01096(8) 0.00869(8) 0.00891(8) 0.00113(5) 0.00115(5) 0.00411(6)

loop_
_atom_type_symbol
_atom_type_description
_atom_type_scat_dispersion_real
_atom_type_scat_dispersion_imag
_atom_type_scat_source
C C 0.0033 0.0016 'International Tables Vol C Tables 4.2.6.8 and 6.1.1.4'
N N 0.0061 0.0033 'International Tables Vol C Tables 4.2.6.8 and 6.1.1.4'
O O 0.0106 0.0060 'International Tables Vol C Tables 4.2.6.8 and 6.1.1.4'
Pt Pt -1.7033 8.3905 'International Tables Vol C Tables 4.2.6.8 and 6.1.1.4'
H H 0.0000 0.0000 'International Tables Vol C Tables 4.2.6.8 and 6.1.1.4'

loop_
_geom_angle_atom_site_label_1
_geom_angle_atom_site_label_2
_geom_angle_atom_site_label_3
_geom_angle
N1 C1 C2 118.2(3)
N1 C1 C3 114.1(3)
C2 C1 C3 127.1(3)
N2 C2 C1 178.4(4)
O3 C3 N3 119.1(3)
O3 C3 C1 116.7(3)
N3 C3 C1 124.1(3)
N3 C4 C5 107.7(3)
N3 C4 H4A 110.2
C5 C4 H4A 110.2
N3 C4 H4B 110.2
C5 C4 H4B 110.2
H4A C4 H4B 108.5
O2 C5 C4 111.1(3)
O2 C5 H5A 109.4
C4 C5 H5A 109.4
O2 C5 H5B 109.4
C4 C5 H5B 109.4
H5A C5 H5B 108.0
O2 C6 C7 110.6(3)
O2 C6 H6A 109.5
C7 C6 H6A 109.5
O2 C6 H6B 109.5
C7 C6 H6B 109.5
H6A C6 H6B 108.1
N3 C7 C6 108.8(3)
N3 C7 H7A 109.9
C6 C7 H7A 109.9
N3 C7 H7B 109.9
C6 C7 H7B 109.9
H7A C7 H7B 108.3
N4 C8 C9 116.1(3)
N4 C8 C10 113.9(3)
C9 C8 C10 130.0(3)
N5 C9 C8 177.4(4)
O6 C10 N6 118.4(3)
O6 C10 C8 116.0(3)
N6 C10 C8 125.6(3)
N6 C11 C12 109.1(3)
N6 C11 H11A 109.9
C12 C11 H11A 109.9
N6 C11 H11B 109.9
C12 C11 H11B 109.9
H11A C11 H11B 108.3
O5 C12 C11 111.4(3)
O5 C12 H12A 109.3
C11 C12 H12A 109.3
O5 C12 H12B 109.3
C11 C12 H12B 109.3
H12A C12 H12B 108.0
O5 C13 C14 111.2(3)
O5 C13 H13A 109.4
C14 C13 H13A 109.4
O5 C13 H13B 109.4
C14 C13 H13B 109.4
H13A C13 H13B 108.0
N6 C14 C13 108.9(3)
N6 C14 H14A 109.9
C13 C14 H14A 109.9
N6 C14 H14B 109.9
C13 C14 H14B 109.9
H14A C14 H14B 108.3
O1 N1 C1 120.2(3)
O1 N1 Pt1 125.7(2)
C1 N1 Pt1 114.1(2)
C3 N3 C7 126.7(3)
C3 N3 C4 121.5(3)
C7 N3 C4 111.7(3)
O4 N4 C8 120.1(3)
O4 N4 Pt1 124.9(2)
C8 N4 Pt1 115.0(2)
C10 N6 C11 127.4(3)
C10 N6 C14 120.7(3)
C11 N6 C14 111.9(3)
C6 O2 C5 111.1(3)
C3 O3 Pt1 112.9(2)
C12 O5 C13 109.3(3)
C10 O6 Pt1 114.7(2)
N1 Pt1 N4 102.51(12)
N1 Pt1 O6 177.11(11)
N4 Pt1 O6 80.34(11)
N1 Pt1 O3 81.25(11)
N4 Pt1 O3 176.15(11)
O6 Pt1 O3 95.89(9)

loop_
_geom_bond_atom_site_label_1
_geom_bond_atom_site_label_2
_geom_bond_distance
C1 N1 1.361(4)
C1 C2 1.428(5)
C1 C3 1.453(5)
C2 N2 1.154(5)
C3 O3 1.289(4)
C3 N3 1.319(4)
C4 N3 1.477(4)
C4 C5 1.512(5)
C4 H4A 0.9700
C4 H4B 0.9700
C5 O2 1.437(4)
C5 H5A 0.9700
C5 H5B 0.9700
C6 O2 1.428(4)
C6 C7 1.510(5)
C6 H6A 0.9700
C6 H6B 0.9700
C7 N3 1.472(4)
C7 H7A 0.9700
C7 H7B 0.9700
C8 N4 1.355(4)
C8 C9 1.427(5)
C8 C10 1.455(5)
C9 N5 1.144(5)
C10 O6 1.283(4)
C10 N6 1.319(4)
C11 N6 1.472(5)
C11 C12 1.518(6)
C11 H11A 0.9700
C11 H11B 0.9700
C12 O5 1.418(5)
C12 H12A 0.9700
C12 H12B 0.9700
C13 O5 1.435(4)
C13 C14 1.514(5)
C13 H13A 0.9700
C13 H13B 0.9700
C14 N6 1.478(4)
C14 H14A 0.9700
C14 H14B 0.9700
N1 O1 1.246(3)
N1 Pt1 1.957(3)
N4 O4 1.257(3)
N4 Pt1 1.962(3)
O3 Pt1 2.027(2)
O6 Pt1 2.019(2)

loop_
_geom_hbond_atom_site_label_D
_geom_hbond_atom_site_label_H
_geom_hbond_atom_site_label_A
_geom_hbond_distance_DH
_geom_hbond_distance_HA
_geom_hbond_distance_DA
_geom_hbond_angle_DHA
_geom_hbond_site_symmetry_A
C13 H13A O5 0.97 2.63 3.358(4) 131.5 2_566
C11 H11B N5 0.97 2.59 3.528(5) 162.9 .
C11 H11A N5 0.97 2.68 3.239(5) 117.3 2_656
C7 H7B O6 0.97 2.57 3.488(5) 158.1 2_665
C7 H7A N2 0.97 2.65 3.463(5) 141.4 .
C6 H6A O5 0.97 2.62 3.538(5) 158.4 1_554
C5 H5B O6 0.97 2.66 3.363(4) 130.1 2_565
C5 H5B O1 0.97 2.56 3.204(4) 124.0 1_565
C5 H5A O4 0.97 2.58 3.505(4) 159.6 2
C4 H4A O3 0.97 2.65 3.434(4) 138.1 2_665

loop_
_geom_torsion_atom_site_label_1
_geom_torsion_atom_site_label_2
_geom_torsion_atom_site_label_3
_geom_torsion_atom_site_label_4
_geom_torsion
N1 C1 C3 O3 -7.7(5)
C2 C1 C3 O3 163.4(3)
N1 C1 C3 N3 174.8(3)
C2 C1 C3 N3 -14.1(6)
N3 C4 C5 O2 -57.7(4)
O2 C6 C7 N3 57.3(4)
N4 C8 C10 O6 -1.5(5)
C9 C8 C10 O6 177.1(4)
N4 C8 C10 N6 178.1(3)
C9 C8 C10 N6 -3.3(6)
N6 C11 C12 O5 -57.6(5)
O5 C13 C14 N6 57.7(4)
C2 C1 N1 O1 6.6(5)
C3 C1 N1 O1 178.5(3)
C2 C1 N1 Pt1 -171.7(2)
C3 C1 N1 Pt1 0.3(4)
O3 C3 N3 C7 163.4(3)
C1 C3 N3 C7 -19.1(5)
O3 C3 N3 C4 -14.2(5)
C1 C3 N3 C4 163.3(3)
C6 C7 N3 C3 124.5(4)
C6 C7 N3 C4 -57.7(4)
C5 C4 N3 C3 -124.5(3)
C5 C4 N3 C7 57.5(4)
C9 C8 N4 O4 2.1(5)
C10 C8 N4 O4 -179.1(3)
C9 C8 N4 Pt1 -176.7(3)
C10 C8 N4 Pt1 2.1(4)
O6 C10 N6 C11 179.9(4)
C8 C10 N6 C11 0.3(6)
O6 C10 N6 C14 2.7(5)
C8 C10 N6 C14 -176.9(3)
C12 C11 N6 C10 -123.3(4)
C12 C11 N6 C14 54.2(5)
C13 C14 N6 C10 123.2(4)
C13 C14 N6 C11 -54.5(4)
C7 C6 O2 C5 -59.2(4)
C4 C5 O2 C6 60.0(4)
N3 C3 O3 Pt1 -171.5(2)
C1 C3 O3 Pt1 10.9(4)
C11 C12 O5 C13 61.3(4)
C14 C13 O5 C12 -61.6(4)
N6 C10 O6 Pt1 -179.5(3)
C8 C10 O6 Pt1 0.2(4)
